data_4515528
loop_
_publ_author_name
'Bagchi, Vivek'
'Kalra, Anshika'
'Das, Purak'
'Paraskevopoulou, Patrina'
'Gorla, Saidulu'
'Ai, Lin'
'Wang, Qiuwen'
'Mohapatra, Sudip'
'Choudhury, Amitava'
'Sun, Zhicheng'
'Cundari, Thomas R.'
'Stavropoulos, Pericles'

_publ_section_title
;
 Comparative Nitrene-Transfer Chemistry to Olefinic Substrates Mediated by
 a Library of Anionic Mn(II) Triphenylamido-Amine Reagents and M(II)
 Congeners (M = Fe, Co, Ni) Favoring Aromatic over Aliphatic Alkenes
;
_journal_issue 10
_journal_name_full 'ACS Catalysis'
_journal_page_first 9183
_journal_paper_doi 10.1021/acscatal.8b01941
_journal_volume 8
_journal_year 2018
_chemical_absolute_configuration unk
_chemical_formula_sum 'C41 H51 Fe K N6 O11'
_chemical_formula_weight 898.83
_space_group_IT_number 19
_space_group_name_Hall 'P 2ac 2ab'
_space_group_name_H-M_alt 'P 21 21 21'
_symmetry_cell_setting orthorhombic
_symmetry_space_group_name_H-M 'P 21 21 21'
_atom_sites_solution_hydrogens geom
_atom_sites_solution_primary direct
_atom_sites_solution_secondary difmap
_audit_creation_method SHELXL-97
_cell_angle_alpha 90.00
_cell_angle_beta 90.00
_cell_angle_gamma 90.00
_cell_formula_units_Z 4
_cell_length_a 11.1683(17)
_cell_length_b 18.406(3)
_cell_length_c 21.830(3)
_cell_measurement_reflns_used 9658
_cell_measurement_temperature 137(2)
_cell_measurement_theta_max 28.28
_cell_measurement_theta_min 2.33
_cell_volume 4487.5(12)
_computing_cell_refinement 'SAINT (Bruker, 2008)'
_computing_data_collection 'SMART (Bruker, 2002)'
_computing_data_reduction 'SAINT (Bruker, 2008)'
_computing_molecular_graphics 'SHELXTL (Sheldrick, 2008)'
_computing_publication_material 'SHELXTL (Sheldrick, 2008)'
_computing_structure_refinement 'SHELXL97 (Sheldrick, 2008)'
_computing_structure_solution 'SHELXS97 (Sheldrick, 2008)'
_diffrn_ambient_temperature 137(2)
_diffrn_measured_fraction_theta_full 0.998
_diffrn_measured_fraction_theta_max 0.998
_diffrn_measurement_device_type 'Bruker SMART APEX CCD area-detector'
_diffrn_measurement_method '\w scans'
_diffrn_radiation_monochromator graphite
_diffrn_radiation_source 'fine-focus sealed tube'
_diffrn_radiation_type MoK\a
_diffrn_radiation_wavelength 0.71073
_diffrn_reflns_av_R_equivalents 0.0423
_diffrn_reflns_av_sigmaI/netI 0.0419
_diffrn_reflns_limit_h_max 13
_diffrn_reflns_limit_h_min -13
_diffrn_reflns_limit_k_max 21
_diffrn_reflns_limit_k_min -20
_diffrn_reflns_limit_l_max 25
_diffrn_reflns_limit_l_min -25
_diffrn_reflns_number 27718
_diffrn_reflns_theta_full 25.00
_diffrn_reflns_theta_max 25.00
_diffrn_reflns_theta_min 1.45
_exptl_absorpt_coefficient_mu 0.492
_exptl_absorpt_correction_T_max 0.7457
_exptl_absorpt_correction_T_min 0.5344
_exptl_absorpt_correction_type multi-scan
_exptl_absorpt_process_details '(SADABS; Bruker, 2008)'
_exptl_crystal_colour greenish
_exptl_crystal_density_diffrn 1.330
_exptl_crystal_density_method 'not measured'
_exptl_crystal_description block
_exptl_crystal_F_000 1888
_exptl_crystal_size_max 0.70
_exptl_crystal_size_mid 0.60
_exptl_crystal_size_min 0.20
_refine_diff_density_max 0.801
_refine_diff_density_min -0.267
_refine_diff_density_rms 0.059
_refine_ls_abs_structure_details 'Flack H D (1983), Acta Cryst. A39, 876-881'
_refine_ls_abs_structure_Flack 0.077(10)
_refine_ls_extinction_method none
_refine_ls_goodness_of_fit_ref 1.037
_refine_ls_hydrogen_treatment mixed
_refine_ls_matrix_type full
_refine_ls_number_parameters 565
_refine_ls_number_reflns 7868
_refine_ls_number_restraints 0
_refine_ls_restrained_S_all 1.037
_refine_ls_R_factor_all 0.0355
_refine_ls_R_factor_gt 0.0344
_refine_ls_shift/su_max 0.002
_refine_ls_shift/su_mean 0.000
_refine_ls_structure_factor_coef Fsqd
_refine_ls_weighting_details 'calc w=1/[\s^2^(Fo^2^)+(0.0641P)^2^+0.1160P] where P=(Fo^2^+2Fc^2^)/3'
_refine_ls_weighting_scheme calc
_refine_ls_wR_factor_gt 0.0904
_refine_ls_wR_factor_ref 0.0913
_reflns_number_gt 7571
_reflns_number_total 7868
_reflns_threshold_expression >2sigma(I)
_cod_data_source_file cs8b01941_si_017.cif
_cod_data_source_block 14bL14Fe
_cod_depositor_comments
;
The following automatic conversions were performed:

data item '_symmetry_cell_setting' value 'Orthorhombic' was changed
to 'orthorhombic' in accordance with the
/home/data/users/saulius/crontab/automatic-downloads/current/ACS/lib/dictionaries/cif_core.dic
dictionary named 'cif_core.dic' version 2.4.2 last updated on
2011-04-26.

Automatic conversion script
Id: cif_fix_values 6909 2019-04-08 15:41:33Z antanas 
;
_cod_original_cell_volume 4487.4(12)
_cod_original_sg_symbol_H-M 'P2(1)2(1)2(1) '
_cod_database_code 4515528

loop_
_symmetry_equiv_pos_as_xyz
'x, y, z'
'-x+1/2, -y, z+1/2'
'-x, y+1/2, -z+1/2'
'x+1/2, -y+1/2, -z'

loop_
_atom_site_label
_atom_site_type_symbol
_atom_site_fract_x
_atom_site_fract_y
_atom_site_fract_z
_atom_site_U_iso_or_equiv
_atom_site_adp_type
_atom_site_occupancy
_atom_site_symmetry_multiplicity
_atom_site_calc_flag
_atom_site_refinement_flags
Fe1 Fe 0.76610(3) 0.549907(15) 0.233135(12) 0.01879(9) Uani 1 1 d .
K1 K 0.26150(4) 0.37629(2) 0.14066(2) 0.02492(11) Uani 1 1 d .
N1 N 0.77030(15) 0.48032(9) 0.31841(8) 0.0206(3) Uani 1 1 d .
N2 N 0.62442(15) 0.47899(9) 0.22346(8) 0.0202(4) Uani 1 1 d .
N3 N 0.94187(15) 0.51621(10) 0.23525(8) 0.0225(4) Uani 1 1 d .
N4 N 0.71797(15) 0.62267(9) 0.30063(8) 0.0215(4) Uani 1 1 d .
N5 N 0.90923(18) 0.74813(11) -0.01037(9) 0.0326(4) Uani 1 1 d .
N6 N 0.5051(3) 0.33259(18) -0.01117(13) 0.0753(10) Uani 1 1 d .
O1 O 0.44733(13) 0.44837(9) 0.17442(8) 0.0325(4) Uani 1 1 d .
O2 O 0.52909(13) 0.59427(8) 0.12238(7) 0.0253(3) Uani 1 1 d .
O3 O 0.72646(13) 0.59619(8) 0.14488(6) 0.0239(3) Uani 1 1 d .
O4 O 1.11176(15) 0.45903(10) 0.19937(8) 0.0365(4) Uani 1 1 d .
O5 O 1.06400(14) 0.49057(9) 0.08409(7) 0.0302(4) Uani 1 1 d .
O6 O 1.11687(14) 0.60426(9) 0.10978(8) 0.0341(4) Uani 1 1 d .
O7 O 0.70004(16) 0.73842(9) 0.34199(7) 0.0359(4) Uani 1 1 d .
O8 O 0.76865(14) 0.79679(8) 0.23309(7) 0.0288(3) Uani 1 1 d .
O9 O 0.61547(16) 0.74755(10) 0.18080(8) 0.0401(4) Uani 1 1 d .
O10 O 0.78232(18) 0.81810(11) 0.04386(8) 0.0454(5) Uani 1 1 d .
O11 O 0.3185(2) 0.35455(13) 0.02323(11) 0.0701(7) Uani 1 1 d .
C1 C 0.74326(18) 0.40954(11) 0.29236(9) 0.0209(4) Uani 1 1 d .
C2 C 0.65982(19) 0.40894(11) 0.24357(10) 0.0226(4) Uani 1 1 d .
C3 C 0.6272(2) 0.34215(12) 0.21783(10) 0.0270(5) Uani 1 1 d .
H3 H 0.5709 0.3403 0.1865 0.032 Uiso 1 1 calc R
C4 C 0.6793(2) 0.27873(12) 0.23939(12) 0.0311(5) Uani 1 1 d .
H4 H 0.6568 0.2344 0.2225 0.037 Uiso 1 1 calc R
C5 C 0.7638(2) 0.28007(12) 0.28540(11) 0.0303(5) Uani 1 1 d .
H5 H 0.7994 0.2371 0.2985 0.036 Uiso 1 1 calc R
C6 C 0.79566(19) 0.34604(12) 0.31231(11) 0.0268(5) Uani 1 1 d .
H6 H 0.8521 0.3471 0.3436 0.032 Uiso 1 1 calc R
C7 C 0.52353(19) 0.49218(11) 0.19440(10) 0.0218(4) Uani 1 1 d .
C8 C 0.4999(2) 0.57422(12) 0.18603(9) 0.0224(4) Uani 1 1 d .
C9 C 0.37127(19) 0.59384(13) 0.19722(11) 0.0302(5) Uani 1 1 d .
H9A H 0.3579 0.6434 0.1853 0.045 Uiso 1 1 calc R
H9B H 0.3532 0.5881 0.2399 0.045 Uiso 1 1 calc R
H9C H 0.3205 0.5625 0.1735 0.045 Uiso 1 1 calc R
C10 C 0.64325(19) 0.60590(11) 0.10972(10) 0.0233(5) Uani 1 1 d .
C11 C 0.6615(2) 0.63368(14) 0.04582(10) 0.0348(6) Uani 1 1 d .
H11A H 0.6727 0.6854 0.0469 0.052 Uiso 1 1 calc R
H11B H 0.5925 0.6223 0.0214 0.052 Uiso 1 1 calc R
H11C H 0.7309 0.6111 0.0283 0.052 Uiso 1 1 calc R
C12 C 0.89063(19) 0.49127(12) 0.34084(10) 0.0233(4) Uani 1 1 d .
C13 C 0.97940(19) 0.50766(11) 0.29762(10) 0.0235(4) Uani 1 1 d .
C14 C 1.0962(2) 0.52017(14) 0.31822(11) 0.0323(5) Uani 1 1 d .
H14 H 1.1560 0.5322 0.2904 0.039 Uiso 1 1 calc R
C15 C 1.1229(2) 0.51469(15) 0.38046(12) 0.0387(6) Uani 1 1 d .
H15 H 1.2010 0.5220 0.3938 0.046 Uiso 1 1 calc R
C16 C 1.0343(2) 0.49844(15) 0.42245(12) 0.0384(6) Uani 1 1 d .
H16 H 1.0528 0.4953 0.4639 0.046 Uiso 1 1 calc R
C17 C 0.9193(2) 0.48699(13) 0.40299(11) 0.0309(5) Uani 1 1 d .
H17 H 0.8598 0.4763 0.4314 0.037 Uiso 1 1 calc R
C18 C 1.0142(2) 0.48980(12) 0.19207(10) 0.0252(5) Uani 1 1 d .
C19 C 0.9653(2) 0.49554(15) 0.12641(11) 0.0299(5) Uani 1 1 d .
C20 C 0.8836(2) 0.43207(17) 0.11085(13) 0.0485(7) Uani 1 1 d .
H20A H 0.8606 0.4349 0.0685 0.073 Uiso 1 1 calc R
H20B H 0.8134 0.4340 0.1362 0.073 Uiso 1 1 calc R
H20C H 0.9252 0.3872 0.1180 0.073 Uiso 1 1 calc R
C21 C 1.13612(19) 0.54887(13) 0.08167(9) 0.0262(5) Uani 1 1 d .
C22 C 1.2417(2) 0.53634(14) 0.04057(10) 0.0330(5) Uani 1 1 d .
H22A H 1.2408 0.5712 0.0079 0.049 Uiso 1 1 calc R
H22B H 1.2377 0.4882 0.0238 0.049 Uiso 1 1 calc R
H22C H 1.3143 0.5416 0.0637 0.049 Uiso 1 1 calc R
C23 C 0.67624(19) 0.51244(11) 0.35567(10) 0.0215(4) Uani 1 1 d .
C24 C 0.65384(19) 0.58690(11) 0.34811(9) 0.0220(4) Uani 1 1 d .
C25 C 0.5648(2) 0.61835(13) 0.38500(11) 0.0296(5) Uani 1 1 d .
H25 H 0.5485 0.6677 0.3815 0.035 Uiso 1 1 calc R
C26 C 0.5008(2) 0.57646(14) 0.42666(12) 0.0360(6) Uani 1 1 d .
H26 H 0.4426 0.5983 0.4509 0.043 Uiso 1 1 calc R
C27 C 0.5222(2) 0.50296(14) 0.43258(11) 0.0347(6) Uani 1 1 d .
H27 H 0.4780 0.4752 0.4601 0.042 Uiso 1 1 calc R
C28 C 0.6108(2) 0.47098(12) 0.39675(10) 0.0272(5) Uani 1 1 d .
H28 H 0.6263 0.4215 0.4004 0.033 Uiso 1 1 calc R
C29 C 0.7330(2) 0.69484(11) 0.30189(10) 0.0247(4) Uani 1 1 d .
C30 C 0.8087(2) 0.72423(12) 0.24922(11) 0.0268(5) Uani 1 1 d .
C31 C 0.9383(2) 0.73162(14) 0.26819(12) 0.0371(6) Uani 1 1 d .
H31A H 0.9840 0.7508 0.2346 0.056 Uiso 1 1 calc R
H31B H 0.9692 0.6848 0.2794 0.056 Uiso 1 1 calc R
H31C H 0.9440 0.7639 0.3026 0.056 Uiso 1 1 calc R
C32 C 0.6703(2) 0.80066(13) 0.19721(11) 0.0296(5) Uani 1 1 d .
C33 C 0.6424(3) 0.87716(14) 0.18062(12) 0.0414(6) Uani 1 1 d .
H33A H 0.6865 0.8904 0.1446 0.062 Uiso 1 1 calc R
H33B H 0.6646 0.9086 0.2138 0.062 Uiso 1 1 calc R
H33C H 0.5582 0.8818 0.1728 0.062 Uiso 1 1 calc R
C34 C 0.9488(3) 0.76868(17) 0.09803(12) 0.0469(7) Uani 1 1 d .
H34A H 0.9220 0.8008 0.1299 0.070 Uiso 1 1 calc R
H34B H 1.0312 0.7786 0.0888 0.070 Uiso 1 1 calc R
H34C H 0.9407 0.7193 0.1115 0.070 Uiso 1 1 calc R
C35 C 0.8741(2) 0.78029(13) 0.04161(11) 0.0323(5) Uani 1 1 d .
C36 C 0.8372(3) 0.75461(15) -0.06545(11) 0.0409(6) Uani 1 1 d .
H36A H 0.7817 0.7149 -0.0675 0.061 Uiso 1 1 calc R
H36B H 0.8884 0.7536 -0.1008 0.061 Uiso 1 1 calc R
H36C H 0.7938 0.7996 -0.0645 0.061 Uiso 1 1 calc R
C37 C 1.0029(3) 0.69327(16) -0.01265(13) 0.0455(7) Uani 1 1 d .
H37A H 1.0646 0.7053 0.0163 0.068 Uiso 1 1 calc R
H37B H 1.0364 0.6916 -0.0531 0.068 Uiso 1 1 calc R
H37C H 0.9696 0.6467 -0.0026 0.068 Uiso 1 1 calc R
C38 C 0.3327(4) 0.2964(2) -0.0734(2) 0.0861(13) Uani 1 1 d .
H38A H 0.2471 0.3011 -0.0724 0.129 Uiso 1 1 calc R
H38B H 0.3538 0.2458 -0.0751 0.129 Uiso 1 1 calc R
H38C H 0.3635 0.3207 -0.1090 0.129 Uiso 1 1 calc R
C39 C 0.3853(4) 0.32988(17) -0.01669(14) 0.0610(10) Uani 1 1 d .
C40 C 0.5910(5) 0.3073(3) -0.05739(19) 0.1004(17) Uani 1 1 d .
H40A H 0.5651 0.2613 -0.0734 0.151 Uiso 1 1 calc R
H40B H 0.6685 0.3019 -0.0389 0.151 Uiso 1 1 calc R
H40C H 0.5954 0.3421 -0.0901 0.151 Uiso 1 1 calc R
C41 C 0.5587(5) 0.3667(4) 0.04260(18) 0.137(3) Uani 1 1 d .
H41A H 0.5051 0.4028 0.0585 0.206 Uiso 1 1 calc R
H41B H 0.6330 0.3892 0.0313 0.206 Uiso 1 1 calc R
H41C H 0.5731 0.3305 0.0734 0.206 Uiso 1 1 calc R
H8 H 0.5482(17) 0.6007(11) 0.2100(9) 0.002(4) Uiso 1 1 d .
H19 H 0.928(3) 0.5394(19) 0.1187(14) 0.048(8) Uiso 1 1 d .
H30 H 0.8023(17) 0.6939(12) 0.2112(10) 0.013(5) Uiso 1 1 d .

loop_
_atom_site_aniso_label
_atom_site_aniso_U_11
_atom_site_aniso_U_22
_atom_site_aniso_U_33
_atom_site_aniso_U_23
_atom_site_aniso_U_13
_atom_site_aniso_U_12
Fe1 0.02320(14) 0.01910(15) 0.01406(14) 0.00157(11) 0.00048(11) -0.00011(11)
K1 0.0293(2) 0.0188(2) 0.0267(2) -0.00146(17) 0.0026(2) 0.00063(18)
N1 0.0255(8) 0.0206(8) 0.0157(8) 0.0037(7) 0.0025(7) 0.0029(7)
N2 0.0255(8) 0.0163(8) 0.0188(9) 0.0014(7) 0.0003(7) -0.0013(7)
N3 0.0228(8) 0.0249(9) 0.0199(9) 0.0015(8) 0.0022(8) 0.0012(7)
N4 0.0281(9) 0.0192(8) 0.0172(8) 0.0016(7) 0.0015(7) -0.0017(7)
N5 0.0424(11) 0.0300(10) 0.0254(10) 0.0004(9) -0.0026(9) -0.0049(8)
N6 0.104(2) 0.089(2) 0.0331(14) 0.0008(14) 0.0191(16) 0.048(2)
O1 0.0324(8) 0.0258(8) 0.0394(9) 0.0008(8) -0.0069(7) -0.0040(7)
O2 0.0326(8) 0.0254(8) 0.0180(7) 0.0031(6) -0.0034(6) -0.0013(6)
O3 0.0314(7) 0.0223(7) 0.0180(7) 0.0020(6) -0.0023(7) 0.0013(6)
O4 0.0381(9) 0.0445(10) 0.0268(8) 0.0035(8) 0.0054(7) 0.0167(8)
O5 0.0336(8) 0.0377(9) 0.0192(8) -0.0065(7) 0.0064(7) -0.0008(7)
O6 0.0370(8) 0.0317(9) 0.0335(9) 0.0015(8) 0.0027(8) 0.0025(7)
O7 0.0582(11) 0.0218(8) 0.0276(9) -0.0036(7) 0.0098(8) -0.0031(7)
O8 0.0420(8) 0.0166(7) 0.0277(8) 0.0033(6) -0.0028(8) -0.0039(6)
O9 0.0416(9) 0.0368(10) 0.0420(10) -0.0039(8) -0.0090(8) 0.0024(8)
O10 0.0512(11) 0.0489(11) 0.0360(10) -0.0022(8) 0.0015(9) 0.0127(9)
O11 0.1098(19) 0.0550(13) 0.0454(13) 0.0109(11) 0.0373(13) 0.0324(13)
C1 0.0241(10) 0.0182(10) 0.0204(10) 0.0030(8) 0.0060(9) -0.0014(8)
C2 0.0270(10) 0.0202(10) 0.0206(11) 0.0041(9) 0.0059(9) 0.0000(8)
C3 0.0346(11) 0.0236(11) 0.0228(11) 0.0000(9) 0.0026(9) -0.0006(9)
C4 0.0408(12) 0.0157(10) 0.0369(13) -0.0014(10) 0.0102(11) -0.0023(9)
C5 0.0341(11) 0.0195(11) 0.0373(13) 0.0078(9) 0.0076(11) 0.0039(9)
C6 0.0288(11) 0.0263(11) 0.0251(11) 0.0066(9) 0.0049(9) 0.0022(8)
C7 0.0266(10) 0.0199(11) 0.0188(10) 0.0003(9) 0.0045(9) -0.0027(8)
C8 0.0297(11) 0.0233(11) 0.0142(10) -0.0008(8) -0.0024(9) -0.0002(9)
C9 0.0307(11) 0.0322(12) 0.0278(12) 0.0003(10) -0.0018(10) 0.0040(10)
C10 0.0365(12) 0.0157(10) 0.0176(11) -0.0018(8) 0.0004(9) 0.0011(8)
C11 0.0428(13) 0.0419(14) 0.0196(12) 0.0073(10) -0.0033(10) -0.0064(11)
C12 0.0292(11) 0.0197(10) 0.0208(11) 0.0027(9) -0.0023(9) 0.0014(8)
C13 0.0278(10) 0.0216(11) 0.0212(11) -0.0004(9) 0.0005(9) 0.0043(8)
C14 0.0274(11) 0.0415(14) 0.0281(12) 0.0024(11) 0.0008(10) 0.0016(10)
C15 0.0299(12) 0.0543(16) 0.0321(13) -0.0029(12) -0.0117(11) 0.0040(11)
C16 0.0410(14) 0.0529(17) 0.0214(12) 0.0023(11) -0.0101(11) 0.0060(12)
C17 0.0363(12) 0.0357(13) 0.0206(11) 0.0048(10) -0.0007(10) 0.0032(10)
C18 0.0323(11) 0.0240(11) 0.0193(11) 0.0013(9) 0.0041(9) -0.0024(9)
C19 0.0291(11) 0.0381(14) 0.0227(12) -0.0039(10) 0.0064(9) 0.0000(10)
C20 0.0410(13) 0.0647(19) 0.0397(15) -0.0173(14) 0.0093(13) -0.0156(13)
C21 0.0299(10) 0.0326(12) 0.0160(10) 0.0055(10) -0.0038(8) 0.0042(10)
C22 0.0332(12) 0.0436(14) 0.0222(11) 0.0004(9) 0.0037(10) -0.0016(10)
C23 0.0258(10) 0.0239(11) 0.0147(10) -0.0004(9) -0.0011(8) 0.0012(8)
C24 0.0270(10) 0.0224(11) 0.0166(10) 0.0015(8) -0.0001(8) -0.0020(8)
C25 0.0359(11) 0.0244(12) 0.0285(13) -0.0007(9) 0.0068(10) 0.0016(9)
C26 0.0429(13) 0.0322(13) 0.0328(13) -0.0058(10) 0.0147(12) 0.0030(11)
C27 0.0449(14) 0.0345(13) 0.0248(12) 0.0048(10) 0.0136(11) -0.0037(11)
C28 0.0384(12) 0.0231(11) 0.0202(10) 0.0036(9) 0.0076(10) 0.0008(9)
C29 0.0317(11) 0.0210(10) 0.0214(10) 0.0010(9) -0.0005(10) -0.0007(9)
C30 0.0389(12) 0.0177(10) 0.0236(12) 0.0041(9) -0.0003(9) -0.0004(9)
C31 0.0369(12) 0.0393(14) 0.0350(14) 0.0067(12) 0.0021(11) -0.0041(10)
C32 0.0372(12) 0.0302(12) 0.0213(11) 0.0027(10) 0.0043(10) 0.0033(10)
C33 0.0580(16) 0.0361(14) 0.0301(13) 0.0102(11) 0.0051(13) 0.0104(12)
C34 0.0531(16) 0.0593(18) 0.0283(13) -0.0084(13) -0.0082(12) 0.0016(14)
C35 0.0395(13) 0.0285(12) 0.0289(12) 0.0032(10) -0.0003(10) -0.0090(11)
C36 0.0551(15) 0.0429(15) 0.0247(13) 0.0019(12) -0.0061(12) 0.0012(13)
C37 0.0520(16) 0.0476(16) 0.0368(14) -0.0113(13) -0.0092(13) 0.0086(13)
C38 0.119(3) 0.055(2) 0.084(3) -0.023(2) 0.035(3) -0.004(2)
C39 0.108(3) 0.0405(17) 0.0347(15) 0.0077(13) 0.0271(19) 0.0245(18)
C40 0.113(4) 0.138(4) 0.050(2) -0.013(2) 0.027(2) 0.055(3)
C41 0.136(4) 0.236(7) 0.040(2) -0.025(3) -0.019(3) 0.112(5)

loop_
_atom_type_symbol
_atom_type_description
_atom_type_scat_dispersion_real
_atom_type_scat_dispersion_imag
_atom_type_scat_source
C C 0.0033 0.0016 'International Tables Vol C Tables 4.2.6.8 and 6.1.1.4'
H H 0.0000 0.0000 'International Tables Vol C Tables 4.2.6.8 and 6.1.1.4'
N N 0.0061 0.0033 'International Tables Vol C Tables 4.2.6.8 and 6.1.1.4'
O O 0.0106 0.0060 'International Tables Vol C Tables 4.2.6.8 and 6.1.1.4'
Fe Fe 0.3463 0.8444 'International Tables Vol C Tables 4.2.6.8 and 6.1.1.4'
K K 0.2009 0.2494 'International Tables Vol C Tables 4.2.6.8 and 6.1.1.4'

loop_
_geom_angle_atom_site_label_1
_geom_angle_atom_site_label_2
_geom_angle_atom_site_label_3
_geom_angle
_geom_angle_site_symmetry_1
_geom_angle_site_symmetry_3
N3 Fe1 N2 122.90(7) . .
N3 Fe1 N4 115.34(7) . .
N2 Fe1 N4 106.51(7) . .
N3 Fe1 O3 109.59(7) . .
N2 Fe1 O3 90.06(6) . .
N4 Fe1 O3 109.20(6) . .
N3 Fe1 N1 77.94(7) . .
N2 Fe1 N1 75.02(7) . .
N4 Fe1 N1 77.58(6) . .
O3 Fe1 N1 164.96(6) . .
O1 K1 O4 94.34(6) . 1_455
O1 K1 O7 109.17(6) . 3_645
O4 K1 O7 127.29(6) 1_455 3_645
O1 K1 O11 99.21(8) . .
O4 K1 O11 135.57(7) 1_455 .
O7 K1 O11 87.38(6) 3_645 .
O1 K1 O8 94.33(5) . 3_645
O4 K1 O8 76.77(5) 1_455 3_645
O7 K1 O8 55.60(4) 3_645 3_645
O11 K1 O8 142.97(6) . 3_645
O1 K1 O5 108.61(5) . 1_455
O4 K1 O5 51.61(5) 1_455 1_455
O7 K1 O5 142.12(5) 3_645 1_455
O11 K1 O5 83.99(6) . 1_455
O8 K1 O5 123.78(4) 3_645 1_455
C12 N1 C1 116.82(16) . .
C12 N1 C23 115.20(17) . .
C1 N1 C23 115.68(17) . .
C12 N1 Fe1 102.67(12) . .
C1 N1 Fe1 100.45(12) . .
C23 N1 Fe1 102.43(12) . .
C7 N2 C2 123.76(17) . .
C7 N2 Fe1 126.14(14) . .
C2 N2 Fe1 109.26(12) . .
C18 N3 C13 117.04(17) . .
C18 N3 Fe1 132.18(15) . .
C13 N3 Fe1 109.46(13) . .
C29 N4 C24 120.50(18) . .
C29 N4 Fe1 128.76(15) . .
C24 N4 Fe1 110.58(13) . .
C35 N5 C36 120.2(2) . .
C35 N5 C37 123.1(2) . .
C36 N5 C37 115.3(2) . .
C39 N6 C41 119.7(3) . .
C39 N6 C40 125.2(4) . .
C41 N6 C40 114.9(4) . .
C7 O1 K1 169.04(15) . .
C10 O2 C8 116.80(16) . .
C10 O3 Fe1 141.14(14) . .
C18 O4 K1 140.40(15) . 1_655
C21 O5 C19 115.66(18) . .
C21 O5 K1 97.10(12) . 1_655
C19 O5 K1 108.23(13) . 1_655
C29 O7 K1 133.08(14) . 3_655
C32 O8 C30 116.07(17) . .
C32 O8 K1 113.41(12) . 3_655
C30 O8 K1 104.41(12) . 3_655
C39 O11 K1 151.3(2) . .
C6 C1 C2 120.72(19) . .
C6 C1 N1 123.27(19) . .
C2 C1 N1 116.00(17) . .
C3 C2 C1 118.72(18) . .
C3 C2 N2 126.97(19) . .
C1 C2 N2 114.16(17) . .
C4 C3 C2 119.6(2) . .
C4 C3 H3 120.2 . .
C2 C3 H3 120.2 . .
C5 C4 C3 121.3(2) . .
C5 C4 H4 119.3 . .
C3 C4 H4 119.3 . .
C4 C5 C6 119.8(2) . .
C4 C5 H5 120.1 . .
C6 C5 H5 120.1 . .
C1 C6 C5 119.8(2) . .
C1 C6 H6 120.1 . .
C5 C6 H6 120.1 . .
O1 C7 N2 129.2(2) . .
O1 C7 C8 118.23(19) . .
N2 C7 C8 112.58(18) . .
O2 C8 C9 107.75(18) . .
O2 C8 C7 108.58(16) . .
C9 C8 C7 112.30(19) . .
O2 C8 H8 106.4(12) . .
C9 C8 H8 110.5(12) . .
C7 C8 H8 111.1(12) . .
C8 C9 H9A 109.5 . .
C8 C9 H9B 109.5 . .
H9A C9 H9B 109.5 . .
C8 C9 H9C 109.5 . .
H9A C9 H9C 109.5 . .
H9B C9 H9C 109.5 . .
O3 C10 O2 125.46(19) . .
O3 C10 C11 122.2(2) . .
O2 C10 C11 112.37(19) . .
C10 C11 H11A 109.5 . .
C10 C11 H11B 109.5 . .
H11A C11 H11B 109.5 . .
C10 C11 H11C 109.5 . .
H11A C11 H11C 109.5 . .
H11B C11 H11C 109.5 . .
C17 C12 C13 120.3(2) . .
C17 C12 N1 122.35(19) . .
C13 C12 N1 117.38(18) . .
C14 C13 C12 118.6(2) . .
C14 C13 N3 124.1(2) . .
C12 C13 N3 117.15(18) . .
C15 C14 C13 120.1(2) . .
C15 C14 H14 120.0 . .
C13 C14 H14 120.0 . .
C16 C15 C14 120.6(2) . .
C16 C15 H15 119.7 . .
C14 C15 H15 119.7 . .
C17 C16 C15 119.9(2) . .
C17 C16 H16 120.0 . .
C15 C16 H16 120.0 . .
C16 C17 C12 120.5(2) . .
C16 C17 H17 119.7 . .
C12 C17 H17 119.7 . .
O4 C18 N3 127.5(2) . .
O4 C18 C19 117.6(2) . .
N3 C18 C19 114.80(19) . .
O5 C19 C20 105.49(19) . .
O5 C19 C18 108.80(18) . .
C20 C19 C18 111.6(2) . .
O5 C19 H19 106.6(19) . .
C20 C19 H19 110.9(19) . .
C18 C19 H19 113.0(19) . .
C19 C20 H20A 109.5 . .
C19 C20 H20B 109.5 . .
H20A C20 H20B 109.5 . .
C19 C20 H20C 109.5 . .
H20A C20 H20C 109.5 . .
H20B C20 H20C 109.5 . .
O6 C21 O5 123.2(2) . .
O6 C21 C22 125.0(2) . .
O5 C21 C22 111.9(2) . .
C21 C22 H22A 109.5 . .
C21 C22 H22B 109.5 . .
H22A C22 H22B 109.5 . .
C21 C22 H22C 109.5 . .
H22A C22 H22C 109.5 . .
H22B C22 H22C 109.5 . .
C28 C23 C24 121.3(2) . .
C28 C23 N1 121.25(19) . .
C24 C23 N1 117.41(19) . .
C23 C24 C25 117.5(2) . .
C23 C24 N4 116.64(19) . .
C25 C24 N4 125.73(19) . .
C26 C25 C24 120.7(2) . .
C26 C25 H25 119.6 . .
C24 C25 H25 119.6 . .
C27 C26 C25 121.1(2) . .
C27 C26 H26 119.5 . .
C25 C26 H26 119.5 . .
C26 C27 C28 119.0(2) . .
C26 C27 H27 120.5 . .
C28 C27 H27 120.5 . .
C23 C28 C27 120.4(2) . .
C23 C28 H28 119.8 . .
C27 C28 H28 119.8 . .
O7 C29 N4 128.1(2) . .
O7 C29 C30 117.77(19) . .
N4 C29 C30 113.93(19) . .
O8 C30 C31 106.18(18) . .
O8 C30 C29 109.79(18) . .
C31 C30 C29 110.85(19) . .
O8 C30 H30 106.8(12) . .
C31 C30 H30 110.1(12) . .
C29 C30 H30 112.8(12) . .
C30 C31 H31A 109.5 . .
C30 C31 H31B 109.5 . .
H31A C31 H31B 109.5 . .
C30 C31 H31C 109.5 . .
H31A C31 H31C 109.5 . .
H31B C31 H31C 109.5 . .
O9 C32 O8 122.8(2) . .
O9 C32 C33 126.0(2) . .
O8 C32 C33 111.2(2) . .
C32 C33 H33A 109.5 . .
C32 C33 H33B 109.5 . .
H33A C33 H33B 109.5 . .
C32 C33 H33C 109.5 . .
H33A C33 H33C 109.5 . .
H33B C33 H33C 109.5 . .
C35 C34 H34A 109.5 . .
C35 C34 H34B 109.5 . .
H34A C34 H34B 109.5 . .
C35 C34 H34C 109.5 . .
H34A C34 H34C 109.5 . .
H34B C34 H34C 109.5 . .
O10 C35 N5 121.6(2) . .
O10 C35 C34 120.4(2) . .
N5 C35 C34 118.0(2) . .
N5 C36 H36A 109.5 . .
N5 C36 H36B 109.5 . .
H36A C36 H36B 109.5 . .
N5 C36 H36C 109.5 . .
H36A C36 H36C 109.5 . .
H36B C36 H36C 109.5 . .
N5 C37 H37A 109.5 . .
N5 C37 H37B 109.5 . .
H37A C37 H37B 109.5 . .
N5 C37 H37C 109.5 . .
H37A C37 H37C 109.5 . .
H37B C37 H37C 109.5 . .
C39 C38 H38A 109.5 . .
C39 C38 H38B 109.5 . .
H38A C38 H38B 109.5 . .
C39 C38 H38C 109.5 . .
H38A C38 H38C 109.5 . .
H38B C38 H38C 109.5 . .
O11 C39 N6 121.7(4) . .
O11 C39 C38 119.7(4) . .
N6 C39 C38 118.6(3) . .
N6 C40 H40A 109.5 . .
N6 C40 H40B 109.5 . .
H40A C40 H40B 109.5 . .
N6 C40 H40C 109.5 . .
H40A C40 H40C 109.5 . .
H40B C40 H40C 109.5 . .
N6 C41 H41A 109.5 . .
N6 C41 H41B 109.5 . .
H41A C41 H41B 109.5 . .
N6 C41 H41C 109.5 . .
H41A C41 H41C 109.5 . .
H41B C41 H41C 109.5 . .

loop_
_geom_bond_atom_site_label_1
_geom_bond_atom_site_label_2
_geom_bond_distance
_geom_bond_site_symmetry_2
Fe1 N3 2.0592(17) .
Fe1 N2 2.0621(17) .
Fe1 N4 2.0624(18) .
Fe1 O3 2.1526(15) .
Fe1 N1 2.2602(17) .
K1 O1 2.5711(16) .
K1 O4 2.5997(16) 1_455
K1 O7 2.6015(17) 3_645
K1 O11 2.672(2) .
K1 O8 3.1386(16) 3_645
K1 O5 3.2885(17) 1_455
N1 C12 1.444(3) .
N1 C1 1.453(3) .
N1 C23 1.454(3) .
N2 C7 1.316(3) .
N2 C2 1.418(3) .
N3 C18 1.333(3) .
N3 C13 1.433(3) .
N4 C29 1.339(3) .
N4 C24 1.422(3) .
N5 C35 1.338(3) .
N5 C36 1.452(3) .
N5 C37 1.455(3) .
N6 C39 1.343(5) .
N6 C41 1.459(6) .
N6 C40 1.468(4) .
O1 C7 1.251(3) .
O2 C10 1.322(3) .
O2 C8 1.474(3) .
O3 C10 1.218(3) .
O4 C18 1.239(3) .
O4 K1 2.5997(16) 1_655
O5 C21 1.343(3) .
O5 C19 1.441(3) .
O5 K1 3.2885(17) 1_655
O6 C21 1.209(3) .
O7 C29 1.243(3) .
O7 K1 2.6015(17) 3_655
O8 C32 1.351(3) .
O8 C30 1.452(3) .
O8 K1 3.1386(16) 3_655
O9 C32 1.208(3) .
O10 C35 1.240(3) .
O11 C39 1.234(4) .
C1 C6 1.378(3) .
C1 C2 1.415(3) .
C2 C3 1.400(3) .
C3 C4 1.387(3) .
C3 H3 0.9300 .
C4 C5 1.378(4) .
C4 H4 0.9300 .
C5 C6 1.395(3) .
C5 H5 0.9300 .
C6 H6 0.9300 .
C7 C8 1.544(3) .
C8 C9 1.501(3) .
C8 H8 0.90(2) .
C9 H9A 0.9600 .
C9 H9B 0.9600 .
C9 H9C 0.9600 .
C10 C11 1.500(3) .
C11 H11A 0.9600 .
C11 H11B 0.9600 .
C11 H11C 0.9600 .
C12 C17 1.396(3) .
C12 C13 1.402(3) .
C13 C14 1.398(3) .
C14 C15 1.395(4) .
C14 H14 0.9300 .
C15 C16 1.381(4) .
C15 H15 0.9300 .
C16 C17 1.369(4) .
C16 H16 0.9300 .
C17 H17 0.9300 .
C18 C19 1.537(3) .
C19 C20 1.521(4) .
C19 H19 0.93(3) .
C20 H20A 0.9600 .
C20 H20B 0.9600 .
C20 H20C 0.9600 .
C21 C22 1.500(3) .
C22 H22A 0.9600 .
C22 H22B 0.9600 .
C22 H22C 0.9600 .
C23 C28 1.386(3) .
C23 C24 1.403(3) .
C24 C25 1.405(3) .
C25 C26 1.390(3) .
C25 H25 0.9300 .
C26 C27 1.380(4) .
C26 H26 0.9300 .
C27 C28 1.393(3) .
C27 H27 0.9300 .
C28 H28 0.9300 .
C29 C30 1.526(3) .
C30 C31 1.512(3) .
C30 H30 1.00(2) .
C31 H31A 0.9600 .
C31 H31B 0.9600 .
C31 H31C 0.9600 .
C32 C33 1.487(3) .
C33 H33A 0.9600 .
C33 H33B 0.9600 .
C33 H33C 0.9600 .
C34 C35 1.502(4) .
C34 H34A 0.9600 .
C34 H34B 0.9600 .
C34 H34C 0.9600 .
C36 H36A 0.9600 .
C36 H36B 0.9600 .
C36 H36C 0.9600 .
C37 H37A 0.9600 .
C37 H37B 0.9600 .
C37 H37C 0.9600 .
C38 C39 1.503(6) .
C38 H38A 0.9600 .
C38 H38B 0.9600 .
C38 H38C 0.9600 .
C40 H40A 0.9600 .
C40 H40B 0.9600 .
C40 H40C 0.9600 .
C41 H41A 0.9600 .
C41 H41B 0.9600 .
C41 H41C 0.9600 .

loop_
_geom_torsion_atom_site_label_1
_geom_torsion_atom_site_label_2
_geom_torsion_atom_site_label_3
_geom_torsion_atom_site_label_4
_geom_torsion
_geom_torsion_site_symmetry_1
N3 Fe1 N1 C12 32.28(12) .
N2 Fe1 N1 C12 161.48(13) .
N4 Fe1 N1 C12 -87.41(13) .
O3 Fe1 N1 C12 154.0(2) .
N3 Fe1 N1 C1 -88.50(12) .
N2 Fe1 N1 C1 40.71(12) .
N4 Fe1 N1 C1 151.82(13) .
O3 Fe1 N1 C1 33.3(3) .
N3 Fe1 N1 C23 152.04(13) .
N2 Fe1 N1 C23 -78.76(13) .
N4 Fe1 N1 C23 32.35(12) .
O3 Fe1 N1 C23 -86.2(3) .
N3 Fe1 N2 C7 -146.05(17) .
N4 Fe1 N2 C7 77.60(18) .
O3 Fe1 N2 C7 -32.47(17) .
N1 Fe1 N2 C7 149.45(18) .
N3 Fe1 N2 C2 23.73(17) .
N4 Fe1 N2 C2 -112.62(14) .
O3 Fe1 N2 C2 137.30(14) .
N1 Fe1 N2 C2 -40.77(13) .
N2 Fe1 N3 C18 70.9(2) .
N4 Fe1 N3 C18 -156.14(19) .
O3 Fe1 N3 C18 -32.4(2) .
N1 Fe1 N3 C18 134.0(2) .
N2 Fe1 N3 C13 -95.17(15) .
N4 Fe1 N3 C13 37.75(16) .
O3 Fe1 N3 C13 161.45(13) .
N1 Fe1 N3 C13 -32.10(13) .
N3 Fe1 N4 C29 82.7(2) .
N2 Fe1 N4 C29 -137.18(18) .
O3 Fe1 N4 C29 -41.2(2) .
N1 Fe1 N4 C29 152.8(2) .
N3 Fe1 N4 C24 -101.86(14) .
N2 Fe1 N4 C24 38.25(15) .
O3 Fe1 N4 C24 134.23(13) .
N1 Fe1 N4 C24 -31.80(13) .
O4 K1 O1 C7 -11.0(8) 1_455
O7 K1 O1 C7 -143.0(8) 3_645
O11 K1 O1 C7 126.6(8) .
O8 K1 O1 C7 -88.0(8) 3_645
O5 K1 O1 C7 39.9(8) 1_455
N3 Fe1 O3 C10 152.5(2) .
N2 Fe1 O3 C10 27.3(2) .
N4 Fe1 O3 C10 -80.3(2) .
N1 Fe1 O3 C10 34.5(4) .
O1 K1 O11 C39 60.1(5) .
O4 K1 O11 C39 166.1(5) 1_455
O7 K1 O11 C39 -48.9(5) 3_645
O8 K1 O11 C39 -49.9(6) 3_645
O5 K1 O11 C39 168.1(5) 1_455
C12 N1 C1 C6 32.2(3) .
C23 N1 C1 C6 -108.4(2) .
Fe1 N1 C1 C6 142.28(17) .
C12 N1 C1 C2 -146.78(18) .
C23 N1 C1 C2 72.7(2) .
Fe1 N1 C1 C2 -36.71(19) .
C6 C1 C2 C3 3.0(3) .
N1 C1 C2 C3 -177.98(18) .
C6 C1 C2 N2 -172.92(18) .
N1 C1 C2 N2 6.1(3) .
C7 N2 C2 C3 27.6(3) .
Fe1 N2 C2 C3 -142.52(19) .
C7 N2 C2 C1 -156.93(19) .
Fe1 N2 C2 C1 33.0(2) .
C1 C2 C3 C4 -1.8(3) .
N2 C2 C3 C4 173.6(2) .
C2 C3 C4 C5 -0.6(3) .
C3 C4 C5 C6 1.8(3) .
C2 C1 C6 C5 -1.8(3) .
N1 C1 C6 C5 179.21(19) .
C4 C5 C6 C1 -0.6(3) .
K1 O1 C7 N2 140.7(7) .
K1 O1 C7 C8 -38.2(9) .
C2 N2 C7 O1 -7.0(4) .
Fe1 N2 C7 O1 161.39(18) .
C2 N2 C7 C8 171.99(18) .
Fe1 N2 C7 C8 -19.6(2) .
C10 O2 C8 C9 156.66(18) .
C10 O2 C8 C7 -81.5(2) .
O1 C7 C8 O2 -78.4(2) .
N2 C7 C8 O2 102.5(2) .
O1 C7 C8 C9 40.6(3) .
N2 C7 C8 C9 -138.49(19) .
Fe1 O3 C10 O2 9.1(4) .
Fe1 O3 C10 C11 -171.33(16) .
C8 O2 C10 O3 5.8(3) .
C8 O2 C10 C11 -173.79(18) .
C1 N1 C12 C17 -100.4(2) .
C23 N1 C12 C17 40.4(3) .
Fe1 N1 C12 C17 150.82(19) .
C1 N1 C12 C13 80.5(2) .
C23 N1 C12 C13 -138.76(19) .
Fe1 N1 C12 C13 -28.3(2) .
C17 C12 C13 C14 -0.6(3) .
N1 C12 C13 C14 178.6(2) .
C17 C12 C13 N3 -175.7(2) .
N1 C12 C13 N3 3.4(3) .
C18 N3 C13 C14 43.9(3) .
Fe1 N3 C13 C14 -147.66(19) .
C18 N3 C13 C12 -141.3(2) .
Fe1 N3 C13 C12 27.2(2) .
C12 C13 C14 C15 1.4(4) .
N3 C13 C14 C15 176.1(2) .
C13 C14 C15 C16 -1.4(4) .
C14 C15 C16 C17 0.5(4) .
C15 C16 C17 C12 0.3(4) .
C13 C12 C17 C16 -0.3(4) .
N1 C12 C17 C16 -179.4(2) .
K1 O4 C18 N3 162.70(17) 1_655
K1 O4 C18 C19 -13.8(4) 1_655
C13 N3 C18 O4 -0.8(3) .
Fe1 N3 C18 O4 -166.11(18) .
C13 N3 C18 C19 175.80(19) .
Fe1 N3 C18 C19 10.5(3) .
C21 O5 C19 C20 167.9(2) .
K1 O5 C19 C20 -84.5(2) 1_655
C21 O5 C19 C18 -72.2(2) .
K1 O5 C19 C18 35.4(2) 1_655
O4 C18 C19 O5 -23.6(3) .
N3 C18 C19 O5 159.46(19) .
O4 C18 C19 C20 92.4(3) .
N3 C18 C19 C20 -84.5(3) .
C19 O5 C21 O6 -4.6(3) .
K1 O5 C21 O6 -118.8(2) 1_655
C19 O5 C21 C22 175.12(19) .
K1 O5 C21 C22 60.95(17) 1_655
C12 N1 C23 C28 -99.5(2) .
C1 N1 C23 C28 41.8(3) .
Fe1 N1 C23 C28 149.94(18) .
C12 N1 C23 C24 80.9(2) .
C1 N1 C23 C24 -137.86(19) .
Fe1 N1 C23 C24 -29.7(2) .
C28 C23 C24 C25 1.7(3) .
N1 C23 C24 C25 -178.66(19) .
C28 C23 C24 N4 -174.1(2) .
N1 C23 C24 N4 5.6(3) .
C29 N4 C24 C23 -158.5(2) .
Fe1 N4 C24 C23 25.6(2) .
C29 N4 C24 C25 26.1(3) .
Fe1 N4 C24 C25 -149.76(19) .
C23 C24 C25 C26 -0.9(3) .
N4 C24 C25 C26 174.5(2) .
C24 C25 C26 C27 -0.5(4) .
C25 C26 C27 C28 1.1(4) .
C24 C23 C28 C27 -1.2(3) .
N1 C23 C28 C27 179.2(2) .
C26 C27 C28 C23 -0.2(4) .
K1 O7 C29 N4 172.44(16) 3_655
K1 O7 C29 C30 -2.3(3) 3_655
C24 N4 C29 O7 2.4(4) .
Fe1 N4 C29 O7 177.40(18) .
C24 N4 C29 C30 177.31(18) .
Fe1 N4 C29 C30 -7.7(3) .
C32 O8 C30 C31 159.90(18) .
K1 O8 C30 C31 -74.48(17) 3_655
C32 O8 C30 C29 -80.2(2) .
K1 O8 C30 C29 45.39(18) 3_655
O7 C29 C30 O8 -36.2(3) .
N4 C29 C30 O8 148.27(19) .
O7 C29 C30 C31 80.8(3) .
N4 C29 C30 C31 -94.7(2) .
C30 O8 C32 O9 2.4(3) .
K1 O8 C32 O9 -118.5(2) 3_655
C30 O8 C32 C33 -176.48(19) .
K1 O8 C32 C33 62.6(2) 3_655
C36 N5 C35 O10 -2.4(4) .
C37 N5 C35 O10 -168.5(2) .
C36 N5 C35 C34 176.9(2) .
C37 N5 C35 C34 10.8(4) .
K1 O11 C39 N6 -39.7(7) .
K1 O11 C39 C38 140.9(4) .
C41 N6 C39 O11 -1.2(6) .
C40 N6 C39 O11 -177.4(4) .
C41 N6 C39 C38 178.3(4) .
C40 N6 C39 C38 2.1(6) .
